data_1527766
loop_
_publ_author_name
'Maroy, K.'

_publ_section_title
;
 The Crystal Structure of Barium Selenopentationate Trihydrate
;
_journal_name_full 'Acta Chemica Scandinavica (1-27,1973-42,1988)'
_journal_page_first 45
_journal_page_last 58
_journal_volume 26
_journal_year 1972
_chemical_formula_sum 'Ba H5.08 O8.54 S4 Se'
_chemical_name_systematic 'Ba Se (S2 O3)2 (H2 O)2.54'
_space_group_IT_number 14
_symmetry_space_group_name_Hall '-P 2ybc'
_symmetry_space_group_name_H-M 'P 1 21/c 1'
_cell_angle_alpha 90
_cell_angle_beta 110.85
_cell_angle_gamma 90
_cell_formula_units_Z 4
_cell_length_a 10.502
_cell_length_b 4.992
_cell_length_c 23.987
_cell_volume 1175.192
_citation_journal_id_ASTM ACSAA4
_cod_data_source_file Maroy_ACSAA4_1972_963.cif
_cod_data_source_block H5.08Ba1O8.54S4Se1
_cod_original_cell_volume 1175.193
_cod_original_formula_sum 'H5.08 Ba1 O8.54 S4 Se1'
_cod_database_code 1527766

loop_
_symmetry_equiv_pos_as_xyz
x,y,z
-x,y+1/2,-z+1/2
-x,-y,-z
x,-y-1/2,z-1/2

loop_
_atom_site_label
_atom_site_type_symbol
_atom_site_fract_x
_atom_site_fract_y
_atom_site_fract_z
_atom_site_occupancy
_atom_site_U_iso_or_equiv
_atom_site_attached_hydrogens
S1 S+6 -0.40889 0.69509 0.09452 1 0.0 0
Se1 Se -0.10094 0.44414 0.17764 1 0.0 0
O8 O-2 -0.36479 0.6973 -0.17284 1 0.0 2
S2 S-1 -0.26049 0.71687 0.18077 1 0.0 0
Ba1 Ba+2 -0.29273 0.77286 -0.04977 1 0.0 0
O9 O-2 -0.5897 0.7251 -0.26657 0.54 0.0 2
O1 O-2 -0.43461 0.41562 0.08077 1 0.0 0
O7 O-2 -0.2468 0.28487 0.01497 1 0.0 2
O5 O-2 0.18262 0.81348 0.09402 1 0.0 0
O2 O-2 -0.52114 0.82955 0.10513 1 0.0 0
O3 O-2 -0.35852 0.83126 0.05363 1 0.0 0
O4 O-2 0.05315 0.40669 0.07285 1 0.0 0
O6 O-2 -0.06528 0.82741 0.05136 1 0.0 0
S3 S-1 0.06295 0.70869 0.17635 1 0.0 0
S4 S+6 0.05472 0.68511 0.088 1 0.0 0
